data_4026277
loop_
_publ_author_name
'Giuseppe Pomarico'
'Sara Nardis'
'Roberto Paolesse'
'Owendi C. Ongayi'
'Brandy H. Courtney'
'Frank R. Fronczek'
'Maria Gra\,ca H. Vicente'

_publ_section_title
;
 Synthetic Routes to 5,10,15-Triaryl-tetrabenzocorroles
;
_journal_name_full 'Journal of Organic Chemistry'
_journal_page_first 3765
_journal_page_last 3773
_journal_paper_doi 10.1021/jo200026u
_journal_volume 76
_journal_year 2011
_chemical_compound_source 'local laboratory'
_chemical_formula_moiety 'C53 H47 Cu N4, 0.25(C H Cl3)'
_chemical_formula_sum 'C53.25 H47.25 Cl0.75 Cu N4'
_chemical_formula_weight 833.33
_chemical_name_systematic
;
 ?
;
_space_group_IT_number 2
_symmetry_cell_setting triclinic
_symmetry_space_group_name_Hall '-P 1'
_symmetry_space_group_name_H-M 'P -1'
_atom_sites_solution_hydrogens geom
_atom_sites_solution_primary direct
_atom_sites_solution_secondary difmap
_audit_creation_method SHELXL-97
_cell_angle_alpha 108.353(8)
_cell_angle_beta 99.477(10)
_cell_angle_gamma 91.920(8)
_cell_formula_units_Z 4
_cell_length_a 14.545(3)
_cell_length_b 14.937(3)
_cell_length_c 19.953(5)
_cell_measurement_reflns_used 14044
_cell_measurement_temperature 110.0(5)
_cell_measurement_theta_max 25.682
_cell_measurement_theta_min 2.546
_cell_volume 4041.4(16)
_computing_cell_refinement 'Denzo and Scalepack (Otwinowski & Minor, 1997)'
_computing_data_collection 'COLLECT (Nonius, 2000)'
_computing_data_reduction 'Denzo and Scalepack (Otwinowski & Minor, 1997)'
_computing_molecular_graphics 'Ortep-3 for Windows (Farrugia, 1997)'
_computing_publication_material 'SHELXL-97 (Sheldrick, 1997)'
_computing_structure_refinement 'SHELXL-97 (Sheldrick, 1997)'
_computing_structure_solution 'SIR97 (Altomare  et al., 1999)'
_diffrn_ambient_temperature 110.0(5)
_diffrn_measured_fraction_theta_full 0.990
_diffrn_measured_fraction_theta_max 0.990
_diffrn_measurement_device_type 'KappaCCD (with Oxford Cryostream)'
_diffrn_measurement_method ' \w scans with \k offsets'
_diffrn_radiation_monochromator graphite
_diffrn_radiation_source 'fine-focus sealed tube'
_diffrn_radiation_type MoK\a
_diffrn_radiation_wavelength 0.71073
_diffrn_reflns_av_R_equivalents 0.0691
_diffrn_reflns_av_sigmaI/netI 0.1106
_diffrn_reflns_limit_h_max 17
_diffrn_reflns_limit_h_min -17
_diffrn_reflns_limit_k_max 18
_diffrn_reflns_limit_k_min -17
_diffrn_reflns_limit_l_max 24
_diffrn_reflns_limit_l_min -24
_diffrn_reflns_number 68509
_diffrn_reflns_theta_full 25.69
_diffrn_reflns_theta_max 25.69
_diffrn_reflns_theta_min 2.70
_diffrn_standards_decay_% <2
_diffrn_standards_number 0
_exptl_absorpt_coefficient_mu 0.634
_exptl_absorpt_correction_T_max 0.951
_exptl_absorpt_correction_T_min 0.825
_exptl_absorpt_correction_type multi-scan
_exptl_absorpt_process_details 'Denzo and Scalepack (Otwinowski & Minor, 1997)'
_exptl_crystal_colour 'dark red'
_exptl_crystal_density_diffrn 1.370
_exptl_crystal_description fragment
_exptl_crystal_F_000 1746
_exptl_crystal_size_max 0.22
_exptl_crystal_size_mid 0.18
_exptl_crystal_size_min 0.08
_refine_diff_density_max 0.830
_refine_diff_density_min -0.777
_refine_diff_density_rms 0.071
_refine_ls_extinction_method none
_refine_ls_goodness_of_fit_ref 1.020
_refine_ls_hydrogen_treatment constr
_refine_ls_matrix_type full
_refine_ls_number_parameters 1073
_refine_ls_number_reflns 15210
_refine_ls_number_restraints 0
_refine_ls_restrained_S_all 1.020
_refine_ls_R_factor_all 0.1401
_refine_ls_R_factor_gt 0.0700
_refine_ls_shift/su_max 0.001
_refine_ls_shift/su_mean 0.000
_refine_ls_structure_factor_coef Fsqd
_refine_ls_weighting_details 'calc w=1/[\s^2^(Fo^2^)+(0.0584P)^2^+5.6073P] where P=(Fo^2^+2Fc^2^)/3'
_refine_ls_weighting_scheme calc
_refine_ls_wR_factor_gt 0.1381
_refine_ls_wR_factor_ref 0.1624
_reflns_number_gt 8875
_reflns_number_total 15210
_reflns_threshold_expression I>2\s(I)
_cod_data_source_file jo200026u_si_001.cif
_cod_data_source_block Compound2a
_cod_original_cell_volume 4041.4(15)
_cod_original_sg_symbol_H-M 'P -1 '
_cod_database_code 4026277

loop_
_symmetry_equiv_pos_as_xyz
'x, y, z'
'-x, -y, -z'

loop_
_atom_site_label
_atom_site_type_symbol
_atom_site_fract_x
_atom_site_fract_y
_atom_site_fract_z
_atom_site_U_iso_or_equiv
_atom_site_adp_type
_atom_site_occupancy
_atom_site_symmetry_multiplicity
_atom_site_calc_flag
_atom_site_refinement_flags
Cu1 Cu 0.19561(4) 0.73482(3) 0.56673(3) 0.02853(15) Uani 1 1 d .
Cu2 Cu 0.34714(4) 0.79234(4) 0.87425(3) 0.04093(18) Uani 1 1 d .
N1 N 0.1954(2) 0.7845(2) 0.66777(17) 0.0314(9) Uani 1 1 d .
N2 N 0.2039(2) 0.8587(2) 0.55953(18) 0.0310(9) Uani 1 1 d .
N3 N 0.2120(2) 0.6670(2) 0.47079(17) 0.0280(8) Uani 1 1 d .
N4 N 0.1613(2) 0.6197(2) 0.58113(17) 0.0285(8) Uani 1 1 d .
N5 N 0.4179(3) 0.7987(3) 0.8037(2) 0.0508(11) Uani 1 1 d .
N6 N 0.3396(3) 0.6572(2) 0.8402(2) 0.0368(9) Uani 1 1 d .
N7 N 0.2954(3) 0.8052(2) 0.9581(2) 0.0387(9) Uani 1 1 d .
N8 N 0.3494(3) 0.9244(3) 0.8899(2) 0.0484(11) Uani 1 1 d .
C1 C 0.1643(3) 0.7199(3) 0.6963(2) 0.0324(10) Uani 1 1 d .
C2 C 0.1291(3) 0.7675(3) 0.7593(2) 0.0332(11) Uani 1 1 d .
C3 C 0.0843(3) 0.7251(3) 0.8063(2) 0.0375(11) Uani 1 1 d .
H3A H 0.1284 0.6856 0.8248 0.045 Uiso 1 1 calc R
H3B H 0.0277 0.6835 0.7774 0.045 Uiso 1 1 calc R
C4 C 0.0573(4) 0.8004(3) 0.8690(2) 0.0464(13) Uani 1 1 d .
H4A H 0.1134 0.8257 0.9071 0.056 Uiso 1 1 calc R
H4B H 0.0110 0.7715 0.8891 0.056 Uiso 1 1 calc R
C5 C 0.0162(4) 0.8810(3) 0.8470(3) 0.0514(14) Uani 1 1 d .
H5A H -0.0046 0.9264 0.8885 0.062 Uiso 1 1 calc R
H5B H -0.0391 0.8557 0.8082 0.062 Uiso 1 1 calc R
C6 C 0.0880(3) 0.9323(3) 0.8209(3) 0.0432(12) Uani 1 1 d .
H6A H 0.0568 0.9770 0.7991 0.052 Uiso 1 1 calc R
H6B H 0.1367 0.9691 0.8622 0.052 Uiso 1 1 calc R
C7 C 0.1331(3) 0.8622(3) 0.7661(2) 0.0345(11) Uani 1 1 d .
C8 C 0.1734(3) 0.8737(3) 0.7080(2) 0.0339(11) Uani 1 1 d .
C9 C 0.1859(3) 0.9502(3) 0.6833(2) 0.0336(11) Uani 1 1 d .
C10 C 0.2145(3) 0.9423(3) 0.6173(2) 0.0331(11) Uani 1 1 d .
C11 C 0.2616(3) 1.0150(3) 0.5991(2) 0.0328(10) Uani 1 1 d .
C12 C 0.2964(3) 1.1154(3) 0.6467(2) 0.0408(12) Uani 1 1 d .
H12A H 0.3381 1.1139 0.6908 0.049 Uiso 1 1 calc R
H12B H 0.2426 1.1507 0.6611 0.049 Uiso 1 1 calc R
C13 C 0.3493(6) 1.1655(4) 0.6072(4) 0.099(3) Uani 1 1 d .
H13A H 0.3053 1.2046 0.5882 0.119 Uiso 1 1 calc R
H13B H 0.3991 1.2099 0.6435 0.119 Uiso 1 1 calc R
C14 C 0.3893(7) 1.1164(5) 0.5534(4) 0.130(4) Uani 1 1 d .
H14A H 0.4501 1.1005 0.5752 0.155 Uiso 1 1 calc R
H14B H 0.4036 1.1600 0.5273 0.155 Uiso 1 1 calc R
C15 C 0.3417(4) 1.0272(3) 0.4984(2) 0.0448(13) Uani 1 1 d .
H15A H 0.3892 0.9859 0.4785 0.054 Uiso 1 1 calc R
H15B H 0.3027 1.0424 0.4585 0.054 Uiso 1 1 calc R
C16 C 0.2809(3) 0.9759(3) 0.5317(2) 0.0345(11) Uani 1 1 d .
C17 C 0.2426(3) 0.8782(3) 0.5055(2) 0.0327(11) Uani 1 1 d .
C18 C 0.2398(3) 0.8102(3) 0.4375(2) 0.0322(10) Uani 1 1 d .
C19 C 0.2140(3) 0.7121(3) 0.4196(2) 0.0302(10) Uani 1 1 d .
C20 C 0.1863(3) 0.6432(3) 0.3494(2) 0.0303(10) Uani 1 1 d .
C21 C 0.1698(3) 0.6561(3) 0.2762(2) 0.0396(12) Uani 1 1 d .
H21A H 0.2306 0.6600 0.2606 0.048 Uiso 1 1 calc R
H21B H 0.1415 0.7164 0.2796 0.048 Uiso 1 1 calc R
C22 C 0.1053(4) 0.5742(3) 0.2206(2) 0.0478(13) Uani 1 1 d .
H22A H 0.0405 0.5794 0.2296 0.057 Uiso 1 1 calc R
H22B H 0.1057 0.5777 0.1719 0.057 Uiso 1 1 calc R
C23 C 0.1372(4) 0.4800(3) 0.2244(2) 0.0484(13) Uani 1 1 d .
H23A H 0.2025 0.4757 0.2163 0.058 Uiso 1 1 calc R
H23B H 0.0974 0.4279 0.1858 0.058 Uiso 1 1 calc R
C24 C 0.1319(4) 0.4679(3) 0.2969(2) 0.0381(11) Uani 1 1 d .
H24A H 0.0662 0.4502 0.2981 0.046 Uiso 1 1 calc R
H24B H 0.1694 0.4158 0.3026 0.046 Uiso 1 1 calc R
C25 C 0.1680(3) 0.5576(3) 0.3585(2) 0.0297(10) Uani 1 1 d .
C26 C 0.1830(3) 0.5723(3) 0.4341(2) 0.0286(10) Uani 1 1 d .
C27 C 0.1684(3) 0.5035(3) 0.4681(2) 0.0291(10) Uani 1 1 d .
C28 C 0.1597(3) 0.5261(3) 0.5396(2) 0.0286(10) Uani 1 1 d .
C29 C 0.1498(3) 0.4694(3) 0.5856(2) 0.0302(10) Uani 1 1 d .
C30 C 0.1479(4) 0.3636(3) 0.5695(2) 0.0420(12) Uani 1 1 d .
H30A H 0.0858 0.3330 0.5417 0.050 Uiso 1 1 calc R
H30B H 0.1958 0.3385 0.5403 0.050 Uiso 1 1 calc R
C31 C 0.1673(6) 0.3413(3) 0.6389(3) 0.089(2) Uani 1 1 d .
H31A H 0.1473 0.2735 0.6282 0.106 Uiso 1 1 calc R
H31B H 0.2358 0.3500 0.6561 0.106 Uiso 1 1 calc R
C32 C 0.1255(5) 0.3934(3) 0.6947(3) 0.073(2) Uani 1 1 d .
H32A H 0.1473 0.3736 0.7371 0.088 Uiso 1 1 calc R
H32B H 0.0571 0.3765 0.6806 0.088 Uiso 1 1 calc R
C33 C 0.1431(4) 0.5001(3) 0.7173(2) 0.0379(11) Uani 1 1 d .
H33A H 0.0916 0.5299 0.7405 0.045 Uiso 1 1 calc R
H33B H 0.2022 0.5214 0.7527 0.045 Uiso 1 1 calc R
C34 C 0.1491(3) 0.5305(3) 0.6532(2) 0.0316(10) Uani 1 1 d .
C35 C 0.1595(3) 0.6248(3) 0.6495(2) 0.0301(10) Uani 1 1 d .
C36 C 0.1645(3) 1.0455(3) 0.7285(2) 0.0359(11) Uani 1 1 d .
C37 C 0.2127(4) 1.0882(3) 0.7976(2) 0.0430(12) Uani 1 1 d .
H37 H 0.2604 1.0570 0.8175 0.052 Uiso 1 1 calc R
C38 C 0.1918(4) 1.1773(3) 0.8387(3) 0.0496(14) Uani 1 1 d .
H38 H 0.2259 1.2070 0.8860 0.060 Uiso 1 1 calc R
C39 C 0.1219(4) 1.2218(3) 0.8104(3) 0.0554(15) Uani 1 1 d .
H39 H 0.1075 1.2821 0.8385 0.066 Uiso 1 1 calc R
C40 C 0.0725(4) 1.1795(3) 0.7417(3) 0.0536(14) Uani 1 1 d .
H40 H 0.0240 1.2103 0.7224 0.064 Uiso 1 1 calc R
C41 C 0.0940(4) 1.0912(3) 0.7006(3) 0.0457(13) Uani 1 1 d .
H41 H 0.0601 1.0621 0.6532 0.055 Uiso 1 1 calc R
C42 C 0.2617(3) 0.8441(3) 0.3785(2) 0.0334(11) Uani 1 1 d .
C43 C 0.2036(4) 0.9029(3) 0.3534(2) 0.0428(12) Uani 1 1 d .
H43 H 0.1509 0.9231 0.3748 0.051 Uiso 1 1 calc R
C44 C 0.2222(4) 0.9325(3) 0.2970(2) 0.0488(14) Uani 1 1 d .
H44 H 0.1813 0.9715 0.2791 0.059 Uiso 1 1 calc R
C45 C 0.3000(4) 0.9052(3) 0.2671(3) 0.0530(14) Uani 1 1 d .
H45 H 0.3129 0.9261 0.2290 0.064 Uiso 1 1 calc R
C46 C 0.3589(4) 0.8479(4) 0.2922(3) 0.0524(14) Uani 1 1 d .
H46 H 0.4126 0.8296 0.2717 0.063 Uiso 1 1 calc R
C47 C 0.3395(3) 0.8170(3) 0.3474(2) 0.0428(12) Uani 1 1 d .
H47 H 0.3799 0.7769 0.3643 0.051 Uiso 1 1 calc R
C48 C 0.1614(3) 0.4003(3) 0.4261(2) 0.0318(10) Uani 1 1 d .
C49 C 0.0754(3) 0.3468(3) 0.4048(2) 0.0369(11) Uani 1 1 d .
H49 H 0.0202 0.3764 0.4148 0.044 Uiso 1 1 calc R
C50 C 0.0700(4) 0.2501(3) 0.3688(3) 0.0508(14) Uani 1 1 d .
H50 H 0.0111 0.2137 0.3546 0.061 Uiso 1 1 calc R
C51 C 0.1490(5) 0.2074(3) 0.3540(3) 0.0612(17) Uani 1 1 d .
H51 H 0.1448 0.1413 0.3294 0.073 Uiso 1 1 calc R
C52 C 0.2347(4) 0.2592(4) 0.3744(3) 0.0561(15) Uani 1 1 d .
H52 H 0.2896 0.2289 0.3641 0.067 Uiso 1 1 calc R
C53 C 0.2408(4) 0.3557(3) 0.4100(2) 0.0421(12) Uani 1 1 d .
H53 H 0.3000 0.3917 0.4234 0.051 Uiso 1 1 calc R
C54 C 0.4265(3) 0.8835(4) 0.7934(3) 0.0560(15) Uani 1 1 d .
C55 C 0.4540(3) 0.8701(4) 0.7254(3) 0.0578(16) Uani 1 1 d .
C56 C 0.4709(4) 0.9422(4) 0.6895(4) 0.075(2) Uani 1 1 d .
H56A H 0.5122 0.9969 0.7240 0.090 Uiso 1 1 calc R
H56B H 0.4107 0.9653 0.6740 0.090 Uiso 1 1 calc R
C57 C 0.5168(5) 0.8983(4) 0.6239(4) 0.083(2) Uani 1 1 d .
H57A H 0.5153 0.9413 0.5949 0.100 Uiso 1 1 calc R
H57B H 0.5830 0.8899 0.6402 0.100 Uiso 1 1 calc R
C58 C 0.4653(4) 0.8031(5) 0.5781(4) 0.078(2) Uani 1 1 d .
H58A H 0.4913 0.7786 0.5336 0.094 Uiso 1 1 calc R
H58B H 0.3983 0.8110 0.5643 0.094 Uiso 1 1 calc R
C59 C 0.4747(4) 0.7309(4) 0.6196(3) 0.0590(16) Uani 1 1 d .
H59A H 0.4286 0.6754 0.5944 0.071 Uiso 1 1 calc R
H59B H 0.5381 0.7087 0.6211 0.071 Uiso 1 1 calc R
C60 C 0.4584(3) 0.7754(4) 0.6944(3) 0.0506(14) Uani 1 1 d .
C61 C 0.4347(3) 0.7281(3) 0.7431(3) 0.0461(13) Uani 1 1 d .
C62 C 0.4264(3) 0.6349(3) 0.7394(3) 0.0400(12) Uani 1 1 d .
C63 C 0.3901(3) 0.6034(3) 0.7914(2) 0.0365(11) Uani 1 1 d .
C64 C 0.3976(3) 0.5117(3) 0.8008(2) 0.0378(11) Uani 1 1 d .
C65 C 0.4519(3) 0.4319(3) 0.7639(3) 0.0446(12) Uani 1 1 d .
H65A H 0.5154 0.4576 0.7635 0.053 Uiso 1 1 calc R
H65B H 0.4199 0.4012 0.7135 0.053 Uiso 1 1 calc R
C66 C 0.4594(4) 0.3591(3) 0.8032(3) 0.0515(14) Uani 1 1 d .
H66A H 0.4825 0.3010 0.7734 0.062 Uiso 1 1 calc R
H66B H 0.5047 0.3848 0.8490 0.062 Uiso 1 1 calc R
C67 C 0.3649(4) 0.3353(3) 0.8181(3) 0.0486(13) Uani 1 1 d .
H67A H 0.3676 0.2807 0.8362 0.058 Uiso 1 1 calc R
H67B H 0.3179 0.3174 0.7731 0.058 Uiso 1 1 calc R
C68 C 0.3358(4) 0.4210(3) 0.8741(3) 0.0450(13) Uani 1 1 d .
H68A H 0.2696 0.4092 0.8774 0.054 Uiso 1 1 calc R
H68B H 0.3748 0.4305 0.9218 0.054 Uiso 1 1 calc R
C69 C 0.3480(3) 0.5088(3) 0.8528(2) 0.0369(11) Uani 1 1 d .
C70 C 0.3144(3) 0.6016(3) 0.8799(2) 0.0331(11) Uani 1 1 d .
C71 C 0.2658(3) 0.6345(3) 0.9364(2) 0.0336(11) Uani 1 1 d .
C72 C 0.2510(3) 0.7299(3) 0.9713(2) 0.0344(11) Uani 1 1 d .
C73 C 0.1938(3) 0.7670(3) 1.0234(2) 0.0370(11) Uani 1 1 d .
C74 C 0.1263(4) 0.7145(3) 1.0519(3) 0.0477(13) Uani 1 1 d .
H74A H 0.0726 0.6828 1.0129 0.057 Uiso 1 1 calc R
H74B H 0.1584 0.6650 1.0674 0.057 Uiso 1 1 calc R
C75 C 0.0909(5) 0.7810(3) 1.1142(3) 0.075(2) Uani 1 1 d .
H75A H 0.0369 0.7485 1.1243 0.091 Uiso 1 1 calc R
H75B H 0.1408 0.7987 1.1575 0.091 Uiso 1 1 calc R
C76 C 0.0616(4) 0.8686(3) 1.0984(3) 0.0691(18) Uani 1 1 d .
H76A H 0.0330 0.9079 1.1382 0.083 Uiso 1 1 calc R
H76B H 0.0136 0.8504 1.0540 0.083 Uiso 1 1 calc R
C77 C 0.1438(4) 0.9266(3) 1.0892(3) 0.0516(14) Uani 1 1 d .
H77A H 0.1201 0.9747 1.0677 0.062 Uiso 1 1 calc R
H77B H 0.1829 0.9602 1.1368 0.062 Uiso 1 1 calc R
C78 C 0.2022(3) 0.8635(3) 1.0417(2) 0.0368(11) Uani 1 1 d .
C79 C 0.2667(3) 0.8878(3) 1.0010(2) 0.0378(11) Uani 1 1 d .
C80 C 0.2984(3) 0.9809(3) 1.0041(3) 0.0410(12) Uani 1 1 d .
C81 C 0.3449(3) 0.9981(3) 0.9525(3) 0.0460(13) Uani 1 1 d .
C82 C 0.3932(4) 1.0822(3) 0.9499(3) 0.0560(15) Uani 1 1 d .
C83 C 0.4175(4) 1.1784(4) 1.0054(3) 0.0739(19) Uani 1 1 d .
H83A H 0.4661 1.1743 1.0451 0.089 Uiso 1 1 calc R
H83B H 0.3613 1.2004 1.0255 0.089 Uiso 1 1 calc R
C84 C 0.4535(6) 1.2497(4) 0.9729(4) 0.087(2) Uani 1 1 d .
H84A H 0.4845 1.3065 1.0124 0.105 Uiso 1 1 calc R
H84B H 0.3995 1.2696 0.9456 0.105 Uiso 1 1 calc R
C85 C 0.5225(5) 1.2107(5) 0.9231(5) 0.104(3) Uani 1 1 d .
H85A H 0.5416 1.2603 0.9037 0.124 Uiso 1 1 calc R
H85B H 0.5792 1.1967 0.9517 0.124 Uiso 1 1 calc R
C86 C 0.4851(4) 1.1241(4) 0.8624(4) 0.0667(18) Uani 1 1 d .
H86A H 0.5374 1.0923 0.8417 0.080 Uiso 1 1 calc R
H86B H 0.4442 1.1414 0.8244 0.080 Uiso 1 1 calc R
C87 C 0.4293(4) 1.0564(4) 0.8873(4) 0.0597(16) Uani 1 1 d .
C88 C 0.4036(4) 0.9587(4) 0.8520(3) 0.0567(16) Uani 1 1 d .
C89 C 0.4627(4) 0.5636(4) 0.6808(3) 0.0458(13) Uani 1 1 d .
C90 C 0.4039(4) 0.4978(4) 0.6248(3) 0.0497(13) Uani 1 1 d .
H90 H 0.3380 0.4981 0.6212 0.060 Uiso 1 1 calc R
C91 C 0.4420(5) 0.4299(5) 0.5725(3) 0.078(2) Uani 1 1 d .
H91 H 0.4021 0.3844 0.5332 0.093 Uiso 1 1 calc R
C92 C 0.5388(6) 0.4301(6) 0.5792(4) 0.089(2) Uani 1 1 d .
H92 H 0.5650 0.3843 0.5443 0.107 Uiso 1 1 calc R
C93 C 0.5959(5) 0.4949(6) 0.6351(5) 0.089(2) Uani 1 1 d .
H93 H 0.6618 0.4931 0.6394 0.107 Uiso 1 1 calc R
C94 C 0.5606(4) 0.5636(4) 0.6860(4) 0.0617(16) Uani 1 1 d .
H94 H 0.6015 0.6102 0.7239 0.074 Uiso 1 1 calc R
C95 C 0.2270(3) 0.5626(3) 0.9647(2) 0.0347(11) Uani 1 1 d .
C96 C 0.1400(4) 0.5136(3) 0.9317(2) 0.0409(12) Uani 1 1 d .
H96 H 0.1067 0.5243 0.8902 0.049 Uiso 1 1 calc R
C97 C 0.1012(4) 0.4494(3) 0.9585(3) 0.0517(14) Uani 1 1 d .
H97 H 0.0409 0.4177 0.9361 0.062 Uiso 1 1 calc R
C98 C 0.1489(5) 0.4311(3) 1.0171(3) 0.0600(16) Uani 1 1 d .
H98 H 0.1219 0.3869 1.0353 0.072 Uiso 1 1 calc R
C99 C 0.2363(5) 0.4770(4) 1.0498(3) 0.0683(17) Uani 1 1 d .
H99 H 0.2701 0.4633 1.0899 0.082 Uiso 1 1 calc R
C100 C 0.2757(4) 0.5440(3) 1.0238(3) 0.0532(14) Uani 1 1 d .
H100 H 0.3356 0.5763 1.0468 0.064 Uiso 1 1 calc R
C101 C 0.2789(4) 1.0643(3) 1.0630(3) 0.0457(13) Uani 1 1 d .
C102 C 0.3283(4) 1.0852(3) 1.1326(3) 0.0573(15) Uani 1 1 d .
H102 H 0.3740 1.0452 1.1432 0.069 Uiso 1 1 calc R
C103 C 0.3113(5) 1.1641(4) 1.1868(3) 0.0730(19) Uani 1 1 d .
H103 H 0.3453 1.1772 1.2342 0.088 Uiso 1 1 calc R
C104 C 0.2467(4) 1.2230(4) 1.1730(3) 0.0677(17) Uani 1 1 d .
H104 H 0.2355 1.2769 1.2104 0.081 Uiso 1 1 calc R
C105 C 0.1967(4) 1.2030(3) 1.1024(3) 0.0626(16) Uani 1 1 d .
H105 H 0.1514 1.2434 1.0921 0.075 Uiso 1 1 calc R
C106 C 0.2136(4) 1.1244(3) 1.0479(3) 0.0488(13) Uani 1 1 d .
H106 H 0.1804 1.1115 1.0002 0.059 Uiso 1 1 calc R
Cl1S Cl 0.9884(2) 0.1665(3) 0.5693(2) 0.0964(12) Uani 0.50 1 d P
Cl2S Cl 0.9937(4) -0.0402(4) 0.5078(3) 0.146(2) Uani 0.50 1 d P
Cl3S Cl 1.0806(4) 0.1008(3) 0.4637(3) 0.150(2) Uani 0.50 1 d P

loop_
_atom_site_aniso_label
_atom_site_aniso_U_11
_atom_site_aniso_U_22
_atom_site_aniso_U_33
_atom_site_aniso_U_23
_atom_site_aniso_U_13
_atom_site_aniso_U_12
Cu1 0.0394(3) 0.0198(3) 0.0280(3) 0.0077(2) 0.0107(2) 0.0035(2)
Cu2 0.0435(4) 0.0331(3) 0.0586(4) 0.0280(3) 0.0181(3) 0.0034(3)
N1 0.042(2) 0.0245(19) 0.026(2) 0.0057(16) 0.0086(17) -0.0013(16)
N2 0.044(2) 0.0196(18) 0.032(2) 0.0077(16) 0.0150(18) 0.0060(16)
N3 0.036(2) 0.0217(18) 0.027(2) 0.0055(15) 0.0113(16) 0.0055(15)
N4 0.040(2) 0.0231(18) 0.024(2) 0.0095(15) 0.0077(17) 0.0030(16)
N5 0.045(3) 0.043(2) 0.087(3) 0.044(2) 0.032(2) 0.010(2)
N6 0.042(2) 0.033(2) 0.047(2) 0.0245(19) 0.0184(19) 0.0037(18)
N7 0.047(2) 0.030(2) 0.044(2) 0.0169(18) 0.0116(19) -0.0013(18)
N8 0.048(3) 0.039(2) 0.073(3) 0.034(2) 0.022(2) 0.005(2)
C1 0.044(3) 0.029(2) 0.023(2) 0.007(2) 0.004(2) 0.001(2)
C2 0.043(3) 0.029(2) 0.025(2) 0.007(2) 0.006(2) -0.005(2)
C3 0.055(3) 0.032(2) 0.024(2) 0.008(2) 0.008(2) -0.004(2)
C4 0.064(4) 0.037(3) 0.039(3) 0.010(2) 0.020(3) 0.000(2)
C5 0.067(4) 0.040(3) 0.054(3) 0.013(2) 0.033(3) 0.007(3)
C6 0.055(3) 0.030(2) 0.047(3) 0.010(2) 0.021(3) 0.001(2)
C7 0.045(3) 0.031(2) 0.026(2) 0.006(2) 0.010(2) -0.004(2)
C8 0.044(3) 0.023(2) 0.032(3) 0.003(2) 0.012(2) -0.001(2)
C9 0.040(3) 0.021(2) 0.037(3) 0.003(2) 0.011(2) 0.001(2)
C10 0.046(3) 0.022(2) 0.035(3) 0.010(2) 0.013(2) 0.005(2)
C11 0.040(3) 0.024(2) 0.036(3) 0.010(2) 0.011(2) 0.006(2)
C12 0.056(3) 0.026(2) 0.041(3) 0.008(2) 0.017(2) -0.001(2)
C13 0.151(7) 0.044(3) 0.096(5) -0.011(3) 0.082(5) -0.043(4)
C14 0.220(9) 0.076(5) 0.078(5) -0.018(4) 0.091(6) -0.085(6)
C15 0.068(4) 0.033(3) 0.040(3) 0.016(2) 0.020(3) 0.002(2)
C16 0.047(3) 0.028(2) 0.036(3) 0.017(2) 0.013(2) 0.006(2)
C17 0.044(3) 0.024(2) 0.036(3) 0.015(2) 0.013(2) 0.008(2)
C18 0.040(3) 0.027(2) 0.034(3) 0.013(2) 0.013(2) 0.009(2)
C19 0.039(3) 0.027(2) 0.030(2) 0.012(2) 0.013(2) 0.008(2)
C20 0.038(3) 0.028(2) 0.031(3) 0.011(2) 0.017(2) 0.012(2)
C21 0.059(3) 0.030(2) 0.030(3) 0.009(2) 0.013(2) 0.009(2)
C22 0.071(4) 0.042(3) 0.032(3) 0.016(2) 0.008(3) 0.006(3)
C23 0.084(4) 0.029(3) 0.029(3) 0.007(2) 0.009(3) 0.006(3)
C24 0.061(3) 0.025(2) 0.027(2) 0.0058(19) 0.009(2) 0.007(2)
C25 0.037(3) 0.028(2) 0.028(2) 0.0111(19) 0.012(2) 0.012(2)
C26 0.036(3) 0.023(2) 0.027(2) 0.0059(19) 0.009(2) 0.0094(19)
C27 0.036(3) 0.025(2) 0.028(2) 0.0103(19) 0.004(2) 0.0095(19)
C28 0.034(3) 0.019(2) 0.034(3) 0.0092(19) 0.005(2) 0.0047(18)
C29 0.038(3) 0.024(2) 0.030(2) 0.010(2) 0.005(2) 0.0050(19)
C30 0.070(4) 0.026(2) 0.034(3) 0.013(2) 0.015(2) 0.010(2)
C31 0.210(8) 0.027(3) 0.042(3) 0.019(3) 0.040(4) 0.032(4)
C32 0.151(6) 0.026(3) 0.046(3) 0.015(3) 0.023(4) 0.000(3)
C33 0.059(3) 0.030(2) 0.027(2) 0.012(2) 0.009(2) 0.002(2)
C34 0.037(3) 0.026(2) 0.033(3) 0.011(2) 0.004(2) 0.0029(19)
C35 0.038(3) 0.024(2) 0.028(2) 0.0074(19) 0.006(2) 0.0009(19)
C36 0.046(3) 0.025(2) 0.037(3) 0.006(2) 0.018(2) -0.001(2)
C37 0.056(3) 0.030(2) 0.043(3) 0.007(2) 0.020(3) -0.005(2)
C38 0.063(4) 0.035(3) 0.043(3) -0.004(2) 0.024(3) -0.016(3)
C39 0.072(4) 0.023(3) 0.069(4) -0.002(3) 0.045(3) -0.005(3)
C40 0.063(4) 0.024(3) 0.078(4) 0.012(3) 0.033(3) 0.007(2)
C41 0.055(3) 0.027(2) 0.054(3) 0.007(2) 0.019(3) 0.002(2)
C42 0.053(3) 0.020(2) 0.028(2) 0.0075(19) 0.012(2) 0.006(2)
C43 0.068(4) 0.031(2) 0.035(3) 0.011(2) 0.022(3) 0.018(2)
C44 0.082(4) 0.031(3) 0.039(3) 0.016(2) 0.015(3) 0.014(3)
C45 0.077(4) 0.046(3) 0.049(3) 0.026(3) 0.028(3) 0.006(3)
C46 0.059(4) 0.055(3) 0.056(3) 0.026(3) 0.032(3) 0.012(3)
C47 0.053(3) 0.042(3) 0.044(3) 0.023(2) 0.018(3) 0.011(2)
C48 0.047(3) 0.025(2) 0.025(2) 0.0102(19) 0.008(2) 0.008(2)
C49 0.050(3) 0.028(2) 0.033(3) 0.014(2) 0.002(2) 0.009(2)
C50 0.068(4) 0.028(3) 0.046(3) 0.009(2) -0.010(3) -0.001(3)
C51 0.091(5) 0.026(3) 0.051(3) -0.002(2) -0.004(3) 0.020(3)
C52 0.069(4) 0.044(3) 0.050(3) 0.005(3) 0.013(3) 0.029(3)
C53 0.051(3) 0.038(3) 0.036(3) 0.011(2) 0.008(2) 0.010(2)
C54 0.040(3) 0.051(3) 0.107(5) 0.055(3) 0.036(3) 0.015(3)
C55 0.040(3) 0.063(4) 0.107(5) 0.065(3) 0.038(3) 0.022(3)
C56 0.064(4) 0.071(4) 0.140(6) 0.086(4) 0.054(4) 0.029(3)
C57 0.080(5) 0.087(5) 0.147(6) 0.098(5) 0.073(5) 0.038(4)
C58 0.070(4) 0.100(5) 0.121(6) 0.092(5) 0.056(4) 0.035(4)
C59 0.051(3) 0.069(4) 0.099(5) 0.068(3) 0.042(3) 0.027(3)
C60 0.042(3) 0.054(3) 0.091(4) 0.058(3) 0.040(3) 0.023(2)
C61 0.037(3) 0.051(3) 0.075(4) 0.044(3) 0.028(3) 0.020(2)
C62 0.034(3) 0.043(3) 0.063(3) 0.038(3) 0.021(2) 0.012(2)
C63 0.033(3) 0.038(3) 0.050(3) 0.026(2) 0.016(2) 0.006(2)
C64 0.044(3) 0.033(2) 0.049(3) 0.026(2) 0.017(2) 0.011(2)
C65 0.050(3) 0.039(3) 0.061(3) 0.030(2) 0.027(3) 0.017(2)
C66 0.073(4) 0.040(3) 0.057(3) 0.029(3) 0.027(3) 0.022(3)
C67 0.071(4) 0.034(3) 0.054(3) 0.026(2) 0.023(3) 0.011(3)
C68 0.066(4) 0.032(3) 0.052(3) 0.024(2) 0.026(3) 0.010(2)
C69 0.045(3) 0.030(2) 0.044(3) 0.022(2) 0.013(2) 0.004(2)
C70 0.039(3) 0.028(2) 0.039(3) 0.020(2) 0.010(2) -0.002(2)
C71 0.044(3) 0.028(2) 0.032(3) 0.015(2) 0.006(2) -0.001(2)
C72 0.043(3) 0.027(2) 0.038(3) 0.018(2) 0.011(2) -0.005(2)
C73 0.054(3) 0.027(2) 0.029(3) 0.007(2) 0.011(2) -0.004(2)
C74 0.074(4) 0.024(2) 0.046(3) 0.004(2) 0.030(3) -0.002(2)
C75 0.119(6) 0.038(3) 0.075(4) 0.006(3) 0.060(4) -0.010(3)
C76 0.094(5) 0.037(3) 0.091(5) 0.021(3) 0.058(4) 0.016(3)
C77 0.082(4) 0.030(3) 0.046(3) 0.012(2) 0.023(3) -0.001(3)
C78 0.051(3) 0.028(2) 0.030(3) 0.008(2) 0.010(2) -0.002(2)
C79 0.043(3) 0.031(2) 0.040(3) 0.015(2) 0.003(2) -0.002(2)
C80 0.041(3) 0.029(2) 0.051(3) 0.015(2) -0.003(2) -0.005(2)
C81 0.043(3) 0.032(3) 0.068(4) 0.029(3) 0.000(3) -0.001(2)
C82 0.051(3) 0.037(3) 0.087(4) 0.040(3) -0.004(3) -0.008(2)
C83 0.077(4) 0.045(3) 0.095(5) 0.039(3) -0.023(4) -0.026(3)
C84 0.107(6) 0.055(4) 0.094(5) 0.047(4) -0.035(5) -0.035(4)
C85 0.071(5) 0.102(6) 0.160(8) 0.106(6) -0.033(5) -0.042(4)
C86 0.047(3) 0.044(3) 0.129(6) 0.058(4) 0.014(4) 0.000(3)
C87 0.043(3) 0.046(3) 0.110(5) 0.055(3) 0.011(3) 0.003(3)
C88 0.043(3) 0.046(3) 0.108(5) 0.055(3) 0.028(3) 0.013(3)
C89 0.044(3) 0.056(3) 0.073(4) 0.052(3) 0.041(3) 0.029(3)
C90 0.053(3) 0.064(3) 0.052(3) 0.037(3) 0.025(3) 0.030(3)
C91 0.119(6) 0.086(5) 0.053(4) 0.039(3) 0.041(4) 0.057(4)
C92 0.115(7) 0.107(6) 0.098(6) 0.068(5) 0.083(5) 0.073(5)
C93 0.072(5) 0.105(6) 0.154(8) 0.097(6) 0.080(5) 0.052(5)
C94 0.046(3) 0.068(4) 0.111(5) 0.066(4) 0.049(3) 0.029(3)
C95 0.055(3) 0.023(2) 0.029(3) 0.011(2) 0.015(2) -0.003(2)
C96 0.067(4) 0.023(2) 0.034(3) 0.005(2) 0.022(2) -0.004(2)
C97 0.078(4) 0.028(3) 0.047(3) 0.002(2) 0.029(3) -0.009(3)
C98 0.095(5) 0.038(3) 0.058(4) 0.021(3) 0.037(4) -0.007(3)
C99 0.107(5) 0.068(4) 0.050(4) 0.039(3) 0.029(4) 0.011(4)
C100 0.075(4) 0.048(3) 0.042(3) 0.023(3) 0.011(3) -0.004(3)
C101 0.057(3) 0.022(2) 0.053(3) 0.013(2) -0.004(3) -0.009(2)
C102 0.072(4) 0.027(3) 0.060(4) 0.011(3) -0.016(3) -0.006(3)
C103 0.096(5) 0.042(3) 0.060(4) 0.007(3) -0.023(4) -0.006(3)
C104 0.087(5) 0.029(3) 0.064(4) -0.007(3) -0.003(4) -0.011(3)
C105 0.071(4) 0.027(3) 0.083(4) 0.016(3) 0.004(3) 0.001(3)
C106 0.063(4) 0.029(3) 0.047(3) 0.010(2) -0.003(3) -0.004(2)
Cl1S 0.075(2) 0.085(2) 0.137(3) 0.055(2) 0.003(2) 0.0005(19)
Cl2S 0.197(5) 0.138(4) 0.107(3) 0.060(3) 0.006(3) -0.029(4)
Cl3S 0.149(4) 0.080(3) 0.194(5) 0.023(3) 0.007(4) -0.001(3)

loop_
_atom_type_symbol
_atom_type_description
_atom_type_scat_dispersion_real
_atom_type_scat_dispersion_imag
_atom_type_scat_source
C C 0.0033 0.0016 'International Tables Vol C Tables 4.2.6.8 and 6.1.1.4'
H H 0.0000 0.0000 'International Tables Vol C Tables 4.2.6.8 and 6.1.1.4'
Cu Cu 0.3201 1.2651 'International Tables Vol C Tables 4.2.6.8 and 6.1.1.4'
Cl Cl 0.1484 0.1585 'International Tables Vol C Tables 4.2.6.8 and 6.1.1.4'
N N 0.0061 0.0033 'International Tables Vol C Tables 4.2.6.8 and 6.1.1.4'

loop_
_geom_angle_atom_site_label_1
_geom_angle_atom_site_label_2
_geom_angle_atom_site_label_3
_geom_angle
_geom_angle_site_symmetry_1
_geom_angle_site_symmetry_3
N4 Cu1 N2 166.80(15) . .
N4 Cu1 N1 81.97(14) . .
N2 Cu1 N1 91.59(14) . .
N4 Cu1 N3 90.70(14) . .
N2 Cu1 N3 97.35(14) . .
N1 Cu1 N3 168.31(14) . .
N8 Cu2 N5 81.46(17) . .
N8 Cu2 N7 91.62(17) . .
N5 Cu2 N7 168.22(17) . .
N8 Cu2 N6 169.46(17) . .
N5 Cu2 N6 91.02(16) . .
N7 Cu2 N6 96.98(15) . .
C1 N1 C8 107.7(3) . .
C1 N1 Cu1 114.3(3) . .
C8 N1 Cu1 128.9(3) . .
C10 N2 C17 107.3(3) . .
C10 N2 Cu1 124.9(3) . .
C17 N2 Cu1 121.9(3) . .
C26 N3 C19 107.3(3) . .
C26 N3 Cu1 125.3(3) . .
C19 N3 Cu1 121.7(3) . .
C35 N4 C28 109.3(3) . .
C35 N4 Cu1 116.0(3) . .
C28 N4 Cu1 132.4(3) . .
C54 N5 C61 109.1(4) . .
C54 N5 Cu2 116.1(4) . .
C61 N5 Cu2 130.4(3) . .
C63 N6 C70 107.3(3) . .
C63 N6 Cu2 125.2(3) . .
C70 N6 Cu2 123.0(3) . .
C79 N7 C72 107.3(4) . .
C79 N7 Cu2 125.6(3) . .
C72 N7 Cu2 123.6(3) . .
C88 N8 C81 107.4(4) . .
C88 N8 Cu2 115.8(3) . .
C81 N8 Cu2 129.4(3) . .
N1 C1 C2 109.6(3) . .
N1 C1 C35 112.9(4) . .
C2 C1 C35 136.2(4) . .
C7 C2 C1 107.2(4) . .
C7 C2 C3 124.2(4) . .
C1 C2 C3 128.3(4) . .
C2 C3 C4 111.9(4) . .
C2 C3 H3A 109.2 . .
C4 C3 H3A 109.2 . .
C2 C3 H3B 109.2 . .
C4 C3 H3B 109.2 . .
H3A C3 H3B 107.9 . .
C3 C4 C5 111.9(4) . .
C3 C4 H4A 109.2 . .
C5 C4 H4A 109.2 . .
C3 C4 H4B 109.2 . .
C5 C4 H4B 109.2 . .
H4A C4 H4B 107.9 . .
C4 C5 C6 111.0(4) . .
C4 C5 H5A 109.4 . .
C6 C5 H5A 109.4 . .
C4 C5 H5B 109.4 . .
C6 C5 H5B 109.4 . .
H5A C5 H5B 108.0 . .
C7 C6 C5 110.6(4) . .
C7 C6 H6A 109.5 . .
C5 C6 H6A 109.5 . .
C7 C6 H6B 109.5 . .
C5 C6 H6B 109.5 . .
H6A C6 H6B 108.1 . .
C2 C7 C8 107.7(4) . .
C2 C7 C6 121.6(4) . .
C8 C7 C6 130.1(4) . .
C9 C8 N1 118.8(4) . .
C9 C8 C7 133.3(4) . .
N1 C8 C7 107.6(4) . .
C8 C9 C10 123.9(4) . .
C8 C9 C36 117.7(4) . .
C10 C9 C36 118.4(4) . .
N2 C10 C9 124.0(4) . .
N2 C10 C11 108.6(4) . .
C9 C10 C11 127.3(4) . .
C16 C11 C10 108.1(4) . .
C16 C11 C12 123.2(4) . .
C10 C11 C12 128.3(4) . .
C11 C12 C13 110.5(4) . .
C11 C12 H12A 109.5 . .
C13 C12 H12A 109.5 . .
C11 C12 H12B 109.5 . .
C13 C12 H12B 109.5 . .
H12A C12 H12B 108.1 . .
C14 C13 C12 120.7(5) . .
C14 C13 H13A 107.2 . .
C12 C13 H13A 107.2 . .
C14 C13 H13B 107.2 . .
C12 C13 H13B 107.2 . .
H13A C13 H13B 106.8 . .
C13 C14 C15 121.7(6) . .
C13 C14 H14A 106.9 . .
C15 C14 H14A 106.9 . .
C13 C14 H14B 106.9 . .
C15 C14 H14B 106.9 . .
H14A C14 H14B 106.7 . .
C14 C15 C16 110.2(4) . .
C14 C15 H15A 109.6 . .
C16 C15 H15A 109.6 . .
C14 C15 H15B 109.6 . .
C16 C15 H15B 109.6 . .
H15A C15 H15B 108.1 . .
C11 C16 C17 107.3(4) . .
C11 C16 C15 123.3(4) . .
C17 C16 C15 129.0(4) . .
N2 C17 C18 122.6(4) . .
N2 C17 C16 108.5(3) . .
C18 C17 C16 128.8(4) . .
C17 C18 C19 125.2(4) . .
C17 C18 C42 117.9(4) . .
C19 C18 C42 116.9(4) . .
N3 C19 C18 123.2(4) . .
N3 C19 C20 108.7(3) . .
C18 C19 C20 128.2(4) . .
C25 C20 C19 107.4(4) . .
C25 C20 C21 122.4(4) . .
C19 C20 C21 129.9(4) . .
C20 C21 C22 111.3(4) . .
C20 C21 H21A 109.4 . .
C22 C21 H21A 109.4 . .
C20 C21 H21B 109.4 . .
C22 C21 H21B 109.4 . .
H21A C21 H21B 108.0 . .
C23 C22 C21 110.5(4) . .
C23 C22 H22A 109.6 . .
C21 C22 H22A 109.6 . .
C23 C22 H22B 109.6 . .
C21 C22 H22B 109.6 . .
H22A C22 H22B 108.1 . .
C22 C23 C24 111.9(4) . .
C22 C23 H23A 109.2 . .
C24 C23 H23A 109.2 . .
C22 C23 H23B 109.2 . .
C24 C23 H23B 109.2 . .
H23A C23 H23B 107.9 . .
C25 C24 C23 111.7(4) . .
C25 C24 H24A 109.3 . .
C23 C24 H24A 109.3 . .
C25 C24 H24B 109.3 . .
C23 C24 H24B 109.3 . .
H24A C24 H24B 107.9 . .
C20 C25 C26 107.8(4) . .
C20 C25 C24 123.4(4) . .
C26 C25 C24 128.7(4) . .
N3 C26 C27 124.2(4) . .
N3 C26 C25 108.8(3) . .
C27 C26 C25 127.0(4) . .
C28 C27 C26 123.7(4) . .
C28 C27 C48 116.4(4) . .
C26 C27 C48 119.9(4) . .
N4 C28 C27 119.9(4) . .
N4 C28 C29 107.0(3) . .
C27 C28 C29 133.1(4) . .
C34 C29 C28 107.6(3) . .
C34 C29 C30 122.3(4) . .
C28 C29 C30 130.0(4) . .
C31 C30 C29 109.7(4) . .
C31 C30 H30A 109.7 . .
C29 C30 H30A 109.7 . .
C31 C30 H30B 109.7 . .
C29 C30 H30B 109.7 . .
H30A C30 H30B 108.2 . .
C32 C31 C30 117.3(5) . .
C32 C31 H31A 108.0 . .
C30 C31 H31A 108.0 . .
C32 C31 H31B 108.0 . .
C30 C31 H31B 108.0 . .
H31A C31 H31B 107.2 . .
C31 C32 C33 116.7(5) . .
C31 C32 H32A 108.1 . .
C33 C32 H32A 108.1 . .
C31 C32 H32B 108.1 . .
C33 C32 H32B 108.1 . .
H32A C32 H32B 107.3 . .
C34 C33 C32 110.2(4) . .
C34 C33 H33A 109.6 . .
C32 C33 H33A 109.6 . .
C34 C33 H33B 109.6 . .
C32 C33 H33B 109.6 . .
H33A C33 H33B 108.1 . .
C29 C34 C35 106.8(4) . .
C29 C34 C33 124.4(4) . .
C35 C34 C33 128.8(4) . .
N4 C35 C1 112.5(4) . .
N4 C35 C34 109.1(3) . .
C1 C35 C34 138.3(4) . .
C37 C36 C41 119.2(4) . .
C37 C36 C9 121.3(4) . .
C41 C36 C9 119.5(4) . .
C36 C37 C38 120.3(5) . .
C36 C37 H37 119.9 . .
C38 C37 H37 119.9 . .
C39 C38 C37 119.9(5) . .
C39 C38 H38 120.1 . .
C37 C38 H38 120.1 . .
C38 C39 C40 120.4(5) . .
C38 C39 H39 119.8 . .
C40 C39 H39 119.8 . .
C39 C40 C41 119.7(5) . .
C39 C40 H40 120.2 . .
C41 C40 H40 120.2 . .
C36 C41 C40 120.5(5) . .
C36 C41 H41 119.7 . .
C40 C41 H41 119.7 . .
C43 C42 C47 118.8(4) . .
C43 C42 C18 120.0(4) . .
C47 C42 C18 121.1(4) . .
C42 C43 C44 120.3(5) . .
C42 C43 H43 119.8 . .
C44 C43 H43 119.8 . .
C45 C44 C43 119.9(5) . .
C45 C44 H44 120.0 . .
C43 C44 H44 120.0 . .
C46 C45 C44 120.3(5) . .
C46 C45 H45 119.9 . .
C44 C45 H45 119.9 . .
C45 C46 C47 119.8(5) . .
C45 C46 H46 120.1 . .
C47 C46 H46 120.1 . .
C46 C47 C42 120.8(5) . .
C46 C47 H47 119.6 . .
C42 C47 H47 119.6 . .
C53 C48 C49 118.8(4) . .
C53 C48 C27 120.7(4) . .
C49 C48 C27 120.4(4) . .
C50 C49 C48 120.2(5) . .
C50 C49 H49 119.9 . .
C48 C49 H49 119.9 . .
C51 C50 C49 120.1(5) . .
C51 C50 H50 119.9 . .
C49 C50 H50 119.9 . .
C50 C51 C52 120.6(5) . .
C50 C51 H51 119.7 . .
C52 C51 H51 119.7 . .
C51 C52 C53 119.7(5) . .
C51 C52 H52 120.2 . .
C53 C52 H52 120.2 . .
C52 C53 C48 120.6(5) . .
C52 C53 H53 119.7 . .
C48 C53 H53 119.7 . .
N5 C54 C55 109.0(5) . .
N5 C54 C88 111.8(5) . .
C55 C54 C88 139.2(4) . .
C60 C55 C54 107.2(4) . .
C60 C55 C56 123.6(5) . .
C54 C55 C56 129.1(5) . .
C55 C56 C57 110.4(5) . .
C55 C56 H56A 109.6 . .
C57 C56 H56A 109.6 . .
C55 C56 H56B 109.6 . .
C57 C56 H56B 109.6 . .
H56A C56 H56B 108.1 . .
C58 C57 C56 110.2(5) . .
C58 C57 H57A 109.6 . .
C56 C57 H57A 109.6 . .
C58 C57 H57B 109.6 . .
C56 C57 H57B 109.6 . .
H57A C57 H57B 108.1 . .
C57 C58 C59 110.9(5) . .
C57 C58 H58A 109.5 . .
C59 C58 H58A 109.5 . .
C57 C58 H58B 109.5 . .
C59 C58 H58B 109.5 . .
H58A C58 H58B 108.1 . .
C60 C59 C58 110.4(5) . .
C60 C59 H59A 109.6 . .
C58 C59 H59A 109.6 . .
C60 C59 H59B 109.6 . .
C58 C59 H59B 109.6 . .
H59A C59 H59B 108.1 . .
C55 C60 C61 108.1(5) . .
C55 C60 C59 123.9(4) . .
C61 C60 C59 127.6(5) . .
C62 C61 N5 120.2(4) . .
C62 C61 C60 133.2(5) . .
N5 C61 C60 106.5(4) . .
C61 C62 C63 123.1(4) . .
C61 C62 C89 118.3(4) . .
C63 C62 C89 118.5(4) . .
N6 C63 C62 124.3(4) . .
N6 C63 C64 109.2(4) . .
C62 C63 C64 126.5(4) . .
C69 C64 C63 107.5(4) . .
C69 C64 C65 123.8(4) . .
C63 C64 C65 128.6(4) . .
C64 C65 C66 110.1(4) . .
C64 C65 H65A 109.6 . .
C66 C65 H65A 109.6 . .
C64 C65 H65B 109.6 . .
C66 C65 H65B 109.6 . .
H65A C65 H65B 108.1 . .
C67 C66 C65 109.9(4) . .
C67 C66 H66A 109.7 . .
C65 C66 H66A 109.7 . .
C67 C66 H66B 109.7 . .
C65 C66 H66B 109.7 . .
H66A C66 H66B 108.2 . .
C66 C67 C68 110.0(4) . .
C66 C67 H67A 109.7 . .
C68 C67 H67A 109.7 . .
C66 C67 H67B 109.7 . .
C68 C67 H67B 109.7 . .
H67A C67 H67B 108.2 . .
C69 C68 C67 109.8(4) . .
C69 C68 H68A 109.7 . .
C67 C68 H68A 109.7 . .
C69 C68 H68B 109.7 . .
C67 C68 H68B 109.7 . .
H68A C68 H68B 108.2 . .
C64 C69 C70 107.2(4) . .
C64 C69 C68 122.4(4) . .
C70 C69 C68 130.4(4) . .
N6 C70 C71 123.2(4) . .
N6 C70 C69 108.7(4) . .
C71 C70 C69 128.1(4) . .
C70 C71 C72 126.6(4) . .
C70 C71 C95 117.3(4) . .
C72 C71 C95 116.1(4) . .
N7 C72 C71 122.1(4) . .
N7 C72 C73 108.6(4) . .
C71 C72 C73 129.3(4) . .
C78 C73 C72 108.2(4) . .
C78 C73 C74 122.4(4) . .
C72 C73 C74 129.2(4) . .
C75 C74 C73 111.3(4) . .
C75 C74 H74A 109.4 . .
C73 C74 H74A 109.4 . .
C75 C74 H74B 109.4 . .
C73 C74 H74B 109.4 . .
H74A C74 H74B 108.0 . .
C76 C75 C74 111.1(5) . .
C76 C75 H75A 109.4 . .
C74 C75 H75A 109.4 . .
C76 C75 H75B 109.4 . .
C74 C75 H75B 109.4 . .
H75A C75 H75B 108.0 . .
C75 C76 C77 112.0(5) . .
C75 C76 H76A 109.2 . .
C77 C76 H76A 109.2 . .
C75 C76 H76B 109.2 . .
C77 C76 H76B 109.2 . .
H76A C76 H76B 107.9 . .
C78 C77 C76 110.5(4) . .
C78 C77 H77A 109.6 . .
C76 C77 H77A 109.6 . .
C78 C77 H77B 109.6 . .
C76 C77 H77B 109.6 . .
H77A C77 H77B 108.1 . .
C73 C78 C79 107.1(4) . .
C73 C78 C77 123.4(4) . .
C79 C78 C77 129.1(4) . .
N7 C79 C80 124.4(4) . .
N7 C79 C78 108.8(4) . .
C80 C79 C78 126.9(4) . .
C81 C80 C79 122.8(4) . .
C81 C80 C101 117.8(4) . .
C79 C80 C101 119.3(4) . .
N8 C81 C80 119.6(4) . .
N8 C81 C82 108.3(5) . .
C80 C81 C82 132.1(5) . .
C87 C82 C81 106.7(5) . .
C87 C82 C83 121.9(5) . .
C81 C82 C83 130.8(6) . .
C82 C83 C84 111.1(5) . .
C82 C83 H83A 109.4 . .
C84 C83 H83A 109.4 . .
C82 C83 H83B 109.4 . .
C84 C83 H83B 109.4 . .
H83A C83 H83B 108.0 . .
C83 C84 C85 113.5(6) . .
C83 C84 H84A 108.9 . .
C85 C84 H84A 108.9 . .
C83 C84 H84B 108.9 . .
C85 C84 H84B 108.9 . .
H84A C84 H84B 107.7 . .
C86 C85 C84 114.2(5) . .
C86 C85 H85A 108.7 . .
C84 C85 H85A 108.7 . .
C86 C85 H85B 108.7 . .
C84 C85 H85B 108.7 . .
H85A C85 H85B 107.6 . .
C85 C86 C87 110.6(6) . .
C85 C86 H86A 109.5 . .
C87 C86 H86A 109.5 . .
C85 C86 H86B 109.5 . .
C87 C86 H86B 109.5 . .
H86A C86 H86B 108.1 . .
C82 C87 C88 107.7(5) . .
C82 C87 C86 124.6(5) . .
C88 C87 C86 127.7(6) . .
N8 C88 C87 109.7(5) . .
N8 C88 C54 111.2(4) . .
C87 C88 C54 138.6(5) . .
C90 C89 C94 120.3(5) . .
C90 C89 C62 121.9(4) . .
C94 C89 C62 117.8(5) . .
C89 C90 C91 119.5(6) . .
C89 C90 H90 120.2 . .
C91 C90 H90 120.2 . .
C92 C91 C90 119.3(7) . .
C92 C91 H91 120.4 . .
C90 C91 H91 120.4 . .
C93 C92 C91 120.5(7) . .
C93 C92 H92 119.8 . .
C91 C92 H92 119.8 . .
C92 C93 C94 121.5(7) . .
C92 C93 H93 119.3 . .
C94 C93 H93 119.3 . .
C93 C94 C89 118.9(7) . .
C93 C94 H94 120.5 . .
C89 C94 H94 120.5 . .
C100 C95 C96 118.8(4) . .
C100 C95 C71 121.3(4) . .
C96 C95 C71 119.8(4) . .
C97 C96 C95 120.8(5) . .
C97 C96 H96 119.6 . .
C95 C96 H96 119.6 . .
C98 C97 C96 120.5(5) . .
C98 C97 H97 119.8 . .
C96 C97 H97 119.8 . .
C97 C98 C99 119.9(5) . .
C97 C98 H98 120.1 . .
C99 C98 H98 120.1 . .
C98 C99 C100 120.1(5) . .
C98 C99 H99 119.9 . .
C100 C99 H99 119.9 . .
C95 C100 C99 119.8(5) . .
C95 C100 H100 120.1 . .
C99 C100 H100 120.1 . .
C102 C101 C106 119.3(5) . .
C102 C101 C80 120.7(4) . .
C106 C101 C80 120.0(4) . .
C103 C102 C101 120.4(5) . .
C103 C102 H102 119.8 . .
C101 C102 H102 119.8 . .
C104 C103 C102 121.1(5) . .
C104 C103 H103 119.5 . .
C102 C103 H103 119.5 . .
C103 C104 C105 119.1(5) . .
C103 C104 H104 120.5 . .
C105 C104 H104 120.5 . .
C106 C105 C104 120.1(5) . .
C106 C105 H105 119.9 . .
C104 C105 H105 119.9 . .
C105 C106 C101 120.1(5) . .
C105 C106 H106 120.0 . .
C101 C106 H106 120.0 . .
Cl2S Cl2S Cl3S 142.9(8) 2_756 2_756
Cl2S Cl2S Cl1S 117.3(6) 2_756 2_756
Cl3S Cl2S Cl1S 88.5(3) 2_756 2_756

loop_
_geom_bond_atom_site_label_1
_geom_bond_atom_site_label_2
_geom_bond_distance
_geom_bond_site_symmetry_2
Cu1 N4 1.894(3) .
Cu1 N2 1.902(3) .
Cu1 N1 1.917(3) .
Cu1 N3 1.922(3) .
Cu2 N8 1.896(4) .
Cu2 N5 1.899(4) .
Cu2 N7 1.904(4) .
Cu2 N6 1.910(3) .
N1 C1 1.364(5) .
N1 C8 1.400(5) .
N2 C10 1.391(5) .
N2 C17 1.396(5) .
N3 C26 1.386(5) .
N3 C19 1.393(5) .
N4 C35 1.348(5) .
N4 C28 1.379(5) .
N5 C54 1.350(6) .
N5 C61 1.394(6) .
N6 C63 1.383(6) .
N6 C70 1.392(5) .
N7 C79 1.385(6) .
N7 C72 1.395(5) .
N8 C88 1.368(6) .
N8 C81 1.392(6) .
C1 C2 1.422(6) .
C1 C35 1.425(5) .
C2 C7 1.377(6) .
C2 C3 1.501(6) .
C3 C4 1.513(6) .
C3 H3A 0.9900 .
C3 H3B 0.9900 .
C4 C5 1.514(7) .
C4 H4A 0.9900 .
C4 H4B 0.9900 .
C5 C6 1.526(6) .
C5 H5A 0.9900 .
C5 H5B 0.9900 .
C6 C7 1.511(6) .
C6 H6A 0.9900 .
C6 H6B 0.9900 .
C7 C8 1.435(6) .
C8 C9 1.396(6) .
C9 C10 1.417(6) .
C9 C36 1.500(6) .
C10 C11 1.435(6) .
C11 C16 1.368(6) .
C11 C12 1.516(6) .
C12 C13 1.518(7) .
C12 H12A 0.9900 .
C12 H12B 0.9900 .
C13 C14 1.328(8) .
C13 H13A 0.9900 .
C13 H13B 0.9900 .
C14 C15 1.492(7) .
C14 H14A 0.9900 .
C14 H14B 0.9900 .
C15 C16 1.510(6) .
C15 H15A 0.9900 .
C15 H15B 0.9900 .
C16 C17 1.443(6) .
C17 C18 1.409(6) .
C18 C19 1.415(5) .
C18 C42 1.494(6) .
C19 C20 1.436(6) .
C20 C25 1.369(5) .
C20 C21 1.514(6) .
C21 C22 1.528(6) .
C21 H21A 0.9900 .
C21 H21B 0.9900 .
C22 C23 1.517(6) .
C22 H22A 0.9900 .
C22 H22B 0.9900 .
C23 C24 1.526(6) .
C23 H23A 0.9900 .
C23 H23B 0.9900 .
C24 C25 1.512(6) .
C24 H24A 0.9900 .
C24 H24B 0.9900 .
C25 C26 1.433(6) .
C26 C27 1.426(6) .
C27 C28 1.387(6) .
C27 C48 1.495(5) .
C28 C29 1.451(6) .
C29 C34 1.371(6) .
C29 C30 1.509(5) .
C30 C31 1.508(6) .
C30 H30A 0.9900 .
C30 H30B 0.9900 .
C31 C32 1.387(8) .
C31 H31A 0.9900 .
C31 H31B 0.9900 .
C32 C33 1.513(6) .
C32 H32A 0.9900 .
C32 H32B 0.9900 .
C33 C34 1.500(6) .
C33 H33A 0.9900 .
C33 H33B 0.9900 .
C34 C35 1.437(5) .
C36 C37 1.378(6) .
C36 C41 1.387(6) .
C37 C38 1.400(6) .
C37 H37 0.9500 .
C38 C39 1.373(7) .
C38 H38 0.9500 .
C39 C40 1.376(7) .
C39 H39 0.9500 .
C40 C41 1.393(6) .
C40 H40 0.9500 .
C41 H41 0.9500 .
C42 C43 1.388(6) .
C42 C47 1.390(6) .
C43 C44 1.394(6) .
C43 H43 0.9500 .
C44 C45 1.379(7) .
C44 H44 0.9500 .
C45 C46 1.377(7) .
C45 H45 0.9500 .
C46 C47 1.386(6) .
C46 H46 0.9500 .
C47 H47 0.9500 .
C48 C53 1.386(6) .
C48 C49 1.389(6) .
C49 C50 1.388(6) .
C49 H49 0.9500 .
C50 C51 1.362(7) .
C50 H50 0.9500 .
C51 C52 1.374(8) .
C51 H51 0.9500 .
C52 C53 1.384(6) .
C52 H52 0.9500 .
C53 H53 0.9500 .
C54 C55 1.434(8) .
C54 C88 1.437(8) .
C55 C60 1.362(7) .
C55 C56 1.503(6) .
C56 C57 1.537(8) .
C56 H56A 0.9900 .
C56 H56B 0.9900 .
C57 C58 1.517(9) .
C57 H57A 0.9900 .
C57 H57B 0.9900 .
C58 C59 1.550(6) .
C58 H58A 0.9900 .
C58 H58B 0.9900 .
C59 C60 1.492(7) .
C59 H59A 0.9900 .
C59 H59B 0.9900 .
C60 C61 1.445(6) .
C61 C62 1.371(6) .
C62 C63 1.431(6) .
C62 C89 1.495(7) .
C63 C64 1.445(6) .
C64 C69 1.368(6) .
C64 C65 1.512(6) .
C65 C66 1.525(6) .
C65 H65A 0.9900 .
C65 H65B 0.9900 .
C66 C67 1.508(7) .
C66 H66A 0.9900 .
C66 H66B 0.9900 .
C67 C68 1.535(6) .
C67 H67A 0.9900 .
C67 H67B 0.9900 .
C68 C69 1.515(6) .
C68 H68A 0.9900 .
C68 H68B 0.9900 .
C69 C70 1.454(6) .
C70 C71 1.397(6) .
C71 C72 1.416(6) .
C71 C95 1.495(6) .
C72 C73 1.427(6) .
C73 C78 1.367(6) .
C73 C74 1.521(6) .
C74 C75 1.505(7) .
C74 H74A 0.9900 .
C74 H74B 0.9900 .
C75 C76 1.499(7) .
C75 H75A 0.9900 .
C75 H75B 0.9900 .
C76 C77 1.522(7) .
C76 H76A 0.9900 .
C76 H76B 0.9900 .
C77 C78 1.505(6) .
C77 H77A 0.9900 .
C77 H77B 0.9900 .
C78 C79 1.444(6) .
C79 C80 1.428(6) .
C80 C81 1.404(7) .
C80 C101 1.492(7) .
C81 C82 1.437(6) .
C82 C87 1.382(8) .
C82 C83 1.500(7) .
C83 C84 1.528(8) .
C83 H83A 0.9900 .
C83 H83B 0.9900 .
C84 C85 1.529(10) .
C84 H84A 0.9900 .
C84 H84B 0.9900 .
C85 C86 1.479(9) .
C85 H85A 0.9900 .
C85 H85B 0.9900 .
C86 C87 1.525(7) .
C86 H86A 0.9900 .
C86 H86B 0.9900 .
C87 C88 1.412(7) .
C89 C90 1.373(7) .
C89 C94 1.411(7) .
C90 C91 1.409(7) .
C90 H90 0.9500 .
C91 C92 1.393(10) .
C91 H91 0.9500 .
C92 C93 1.354(10) .
C92 H92 0.9500 .
C93 C94 1.377(9) .
C93 H93 0.9500 .
C94 H94 0.9500 .
C95 C100 1.384(6) .
C95 C96 1.390(6) .
C96 C97 1.382(6) .
C96 H96 0.9500 .
C97 C98 1.367(7) .
C97 H97 0.9500 .
C98 C99 1.377(8) .
C98 H98 0.9500 .
C99 C100 1.409(7) .
C99 H99 0.9500 .
C100 H100 0.9500 .
C101 C102 1.388(7) .
C101 C106 1.390(7) .
C102 C103 1.386(8) .
C102 H102 0.9500 .
C103 C104 1.363(8) .
C103 H103 0.9500 .
C104 C105 1.408(8) .
C104 H104 0.9500 .
C105 C106 1.387(7) .
C105 H105 0.9500 .
C106 H106 0.9500 .
Cl1S Cl2S 2.081(7) 2_756
Cl2S Cl2S 1.345(9) 2_756
Cl2S Cl3S 1.666(7) 2_756
Cl2S Cl1S 2.081(7) 2_756
Cl3S Cl2S 1.666(7) 2_756

loop_
_geom_torsion_atom_site_label_1
_geom_torsion_atom_site_label_2
_geom_torsion_atom_site_label_3
_geom_torsion_atom_site_label_4
_geom_torsion
N4 Cu1 N1 C1 -5.7(3)
N2 Cu1 N1 C1 162.7(3)
N3 Cu1 N1 C1 -57.3(8)
N4 Cu1 N1 C8 -148.2(4)
N2 Cu1 N1 C8 20.3(4)
N3 Cu1 N1 C8 160.2(6)
N4 Cu1 N2 C10 65.6(8)
N1 Cu1 N2 C10 5.2(4)
N3 Cu1 N2 C10 -167.3(3)
N4 Cu1 N2 C17 -145.0(6)
N1 Cu1 N2 C17 154.6(3)
N3 Cu1 N2 C17 -17.8(3)
N4 Cu1 N3 C26 12.1(3)
N2 Cu1 N3 C26 -157.4(3)
N1 Cu1 N3 C26 63.0(8)
N4 Cu1 N3 C19 162.0(3)
N2 Cu1 N3 C19 -7.5(3)
N1 Cu1 N3 C19 -147.1(6)
N2 Cu1 N4 C35 -65.5(7)
N1 Cu1 N4 C35 -4.1(3)
N3 Cu1 N4 C35 166.7(3)
N2 Cu1 N4 C28 133.5(6)
N1 Cu1 N4 C28 -165.2(4)
N3 Cu1 N4 C28 5.7(4)
N8 Cu2 N5 C54 -6.6(4)
N7 Cu2 N5 C54 -61.1(10)
N6 Cu2 N5 C54 166.0(4)
N8 Cu2 N5 C61 -160.2(5)
N7 Cu2 N5 C61 145.3(7)
N6 Cu2 N5 C61 12.4(4)
N8 Cu2 N6 C63 54.9(11)
N5 Cu2 N6 C63 10.6(4)
N7 Cu2 N6 C63 -160.7(4)
N8 Cu2 N6 C70 -152.1(8)
N5 Cu2 N6 C70 163.6(4)
N7 Cu2 N6 C70 -7.7(4)
N8 Cu2 N7 C79 5.8(4)
N5 Cu2 N7 C79 59.5(10)
N6 Cu2 N7 C79 -168.1(4)
N8 Cu2 N7 C72 162.2(4)
N5 Cu2 N7 C72 -144.2(7)
N6 Cu2 N7 C72 -11.7(4)
N5 Cu2 N8 C88 -6.0(4)
N7 Cu2 N8 C88 164.5(4)
N6 Cu2 N8 C88 -50.8(11)
N5 Cu2 N8 C81 -151.9(4)
N7 Cu2 N8 C81 18.5(4)
N6 Cu2 N8 C81 163.3(8)
C8 N1 C1 C2 -5.1(5)
Cu1 N1 C1 C2 -155.2(3)
C8 N1 C1 C35 164.1(4)
Cu1 N1 C1 C35 14.0(5)
N1 C1 C2 C7 4.2(5)
C35 C1 C2 C7 -161.4(5)
N1 C1 C2 C3 177.2(4)
C35 C1 C2 C3 11.6(9)
C7 C2 C3 C4 -8.8(6)
C1 C2 C3 C4 179.3(4)
C2 C3 C4 C5 40.7(6)
C3 C4 C5 C6 -63.1(5)
C4 C5 C6 C7 49.5(6)
C1 C2 C7 C8 -1.6(5)
C3 C2 C7 C8 -174.9(4)
C1 C2 C7 C6 170.8(4)
C3 C2 C7 C6 -2.6(7)
C5 C6 C7 C2 -17.9(6)
C5 C6 C7 C8 152.5(5)
C1 N1 C8 C9 -170.9(4)
Cu1 N1 C8 C9 -26.6(6)
C1 N1 C8 C7 4.0(5)
Cu1 N1 C8 C7 148.3(3)
C2 C7 C8 C9 172.5(5)
C6 C7 C8 C9 1.0(9)
C2 C7 C8 N1 -1.5(5)
C6 C7 C8 N1 -172.9(4)
N1 C8 C9 C10 3.8(7)
C7 C8 C9 C10 -169.5(5)
N1 C8 C9 C36 -178.2(4)
C7 C8 C9 C36 8.4(8)
C17 N2 C10 C9 -178.3(4)
Cu1 N2 C10 C9 -25.2(6)
C17 N2 C10 C11 -0.5(5)
Cu1 N2 C10 C11 152.6(3)
C8 C9 C10 N2 22.4(7)
C36 C9 C10 N2 -155.6(4)
C8 C9 C10 C11 -154.9(5)
C36 C9 C10 C11 27.1(7)
N2 C10 C11 C16 -1.1(5)
C9 C10 C11 C16 176.6(4)
N2 C10 C11 C12 -174.1(4)
C9 C10 C11 C12 3.6(8)
C16 C11 C12 C13 3.2(7)
C10 C11 C12 C13 175.3(5)
C11 C12 C13 C14 -24.5(10)
C12 C13 C14 C15 41.4(13)
C13 C14 C15 C16 -32.0(11)
C10 C11 C16 C17 2.2(5)
C12 C11 C16 C17 175.6(4)
C10 C11 C16 C15 -171.3(4)
C12 C11 C16 C15 2.2(7)
C14 C15 C16 C11 10.0(8)
C14 C15 C16 C17 -162.0(6)
C10 N2 C17 C18 -176.8(4)
Cu1 N2 C17 C18 29.1(6)
C10 N2 C17 C16 1.9(5)
Cu1 N2 C17 C16 -152.2(3)
C11 C16 C17 N2 -2.6(5)
C15 C16 C17 N2 170.4(4)
C11 C16 C17 C18 176.0(4)
C15 C16 C17 C18 -11.0(8)
N2 C17 C18 C19 -11.9(7)
C16 C17 C18 C19 169.7(4)
N2 C17 C18 C42 165.4(4)
C16 C17 C18 C42 -13.0(7)
C26 N3 C19 C18 179.4(4)
Cu1 N3 C19 C18 24.8(6)
C26 N3 C19 C20 -0.5(5)
Cu1 N3 C19 C20 -155.1(3)
C17 C18 C19 N3 -17.5(7)
C42 C18 C19 N3 165.2(4)
C17 C18 C19 C20 162.4(4)
C42 C18 C19 C20 -14.9(7)
N3 C19 C20 C25 -0.1(5)
C18 C19 C20 C25 180.0(4)
N3 C19 C20 C21 174.8(4)
C18 C19 C20 C21 -5.1(8)
C25 C20 C21 C22 17.2(6)
C19 C20 C21 C22 -157.0(4)
C20 C21 C22 C23 -48.1(5)
C21 C22 C23 C24 63.0(6)
C22 C23 C24 C25 -42.9(6)
C19 C20 C25 C26 0.6(5)
C21 C20 C25 C26 -174.7(4)
C19 C20 C25 C24 176.8(4)
C21 C20 C25 C24 1.4(7)
C23 C24 C25 C20 11.3(6)
C23 C24 C25 C26 -173.4(4)
C19 N3 C26 C27 -177.3(4)
Cu1 N3 C26 C27 -23.9(6)
C19 N3 C26 C25 0.9(4)
Cu1 N3 C26 C25 154.4(3)
C20 C25 C26 N3 -1.0(5)
C24 C25 C26 N3 -176.9(4)
C20 C25 C26 C27 177.2(4)
C24 C25 C26 C27 1.3(7)
N3 C26 C27 C28 16.0(7)
C25 C26 C27 C28 -161.9(4)
N3 C26 C27 C48 -164.2(4)
C25 C26 C27 C48 17.9(7)
C35 N4 C28 C27 -175.0(4)
Cu1 N4 C28 C27 -13.0(6)
C35 N4 C28 C29 4.0(5)
Cu1 N4 C28 C29 166.0(3)
C26 C27 C28 N4 2.5(6)
C48 C27 C28 N4 -177.2(4)
C26 C27 C28 C29 -176.2(4)
C48 C27 C28 C29 4.0(7)
N4 C28 C29 C34 -2.1(5)
C27 C28 C29 C34 176.8(5)
N4 C28 C29 C30 -177.3(4)
C27 C28 C29 C30 1.5(8)
C34 C29 C30 C31 -12.7(7)
C28 C29 C30 C31 161.9(5)
C29 C30 C31 C32 41.0(8)
C30 C31 C32 C33 -54.8(9)
C31 C32 C33 C34 34.9(8)
C28 C29 C34 C35 -0.5(5)
C30 C29 C34 C35 175.2(4)
C28 C29 C34 C33 -178.0(4)
C30 C29 C34 C33 -2.3(7)
C32 C33 C34 C29 -7.1(7)
C32 C33 C34 C35 176.0(5)
C28 N4 C35 C1 177.9(4)
Cu1 N4 C35 C1 12.7(5)
C28 N4 C35 C34 -4.4(5)
Cu1 N4 C35 C34 -169.7(3)
N1 C1 C35 N4 -17.1(5)
C2 C1 C35 N4 148.1(5)
N1 C1 C35 C34 166.3(5)
C2 C1 C35 C34 -28.5(9)
C29 C34 C35 N4 3.0(5)
C33 C34 C35 N4 -179.6(4)
C29 C34 C35 C1 179.8(5)
C33 C34 C35 C1 -2.9(9)
C8 C9 C36 C37 61.2(6)
C10 C9 C36 C37 -120.8(5)
C8 C9 C36 C41 -117.9(5)
C10 C9 C36 C41 60.2(6)
C41 C36 C37 C38 -1.2(7)
C9 C36 C37 C38 179.8(4)
C36 C37 C38 C39 1.1(7)
C37 C38 C39 C40 -0.4(7)
C38 C39 C40 C41 -0.3(7)
C37 C36 C41 C40 0.5(7)
C9 C36 C41 C40 179.6(4)
C39 C40 C41 C36 0.2(7)
C17 C18 C42 C43 -64.7(6)
C19 C18 C42 C43 112.9(5)
C17 C18 C42 C47 115.9(5)
C19 C18 C42 C47 -66.6(6)
C47 C42 C43 C44 1.3(6)
C18 C42 C43 C44 -178.1(4)
C42 C43 C44 C45 -1.6(7)
C43 C44 C45 C46 0.7(8)
C44 C45 C46 C47 0.4(8)
C45 C46 C47 C42 -0.7(7)
C43 C42 C47 C46 -0.2(7)
C18 C42 C47 C46 179.3(4)
C28 C27 C48 C53 -103.9(5)
C26 C27 C48 C53 76.3(5)
C28 C27 C48 C49 73.8(5)
C26 C27 C48 C49 -106.0(5)
C53 C48 C49 C50 0.9(6)
C27 C48 C49 C50 -176.9(4)
C48 C49 C50 C51 -0.3(7)
C49 C50 C51 C52 0.1(8)
C50 C51 C52 C53 -0.4(8)
C51 C52 C53 C48 1.0(8)
C49 C48 C53 C52 -1.2(7)
C27 C48 C53 C52 176.5(4)
C61 N5 C54 C55 -2.6(6)
Cu2 N5 C54 C55 -161.7(3)
C61 N5 C54 C88 176.0(4)
Cu2 N5 C54 C88 16.9(6)
N5 C54 C55 C60 2.0(6)
C88 C54 C55 C60 -176.0(6)
N5 C54 C55 C56 178.9(5)
C88 C54 C55 C56 0.9(11)
C60 C55 C56 C57 -14.1(8)
C54 C55 C56 C57 169.4(6)
C55 C56 C57 C58 47.4(7)
C56 C57 C58 C59 -64.9(6)
C57 C58 C59 C60 45.2(6)
C54 C55 C60 C61 -0.6(6)
C56 C55 C60 C61 -177.7(5)
C54 C55 C60 C59 173.2(5)
C56 C55 C60 C59 -3.9(9)
C58 C59 C60 C55 -11.6(7)
C58 C59 C60 C61 161.0(5)
C54 N5 C61 C62 -177.5(4)
Cu2 N5 C61 C62 -22.4(7)
C54 N5 C61 C60 2.2(6)
Cu2 N5 C61 C60 157.2(4)
C55 C60 C61 C62 178.7(5)
C59 C60 C61 C62 5.1(9)
C55 C60 C61 N5 -0.9(6)
C59 C60 C61 N5 -174.5(5)
N5 C61 C62 C63 7.8(7)
C60 C61 C62 C63 -171.8(5)
N5 C61 C62 C89 -168.3(4)
C60 C61 C62 C89 12.2(8)
C70 N6 C63 C62 178.3(4)
Cu2 N6 C63 C62 -25.2(6)
C70 N6 C63 C64 -0.4(5)
Cu2 N6 C63 C64 156.2(3)
C61 C62 C63 N6 16.1(7)
C89 C62 C63 N6 -167.9(4)
C61 C62 C63 C64 -165.5(5)
C89 C62 C63 C64 10.5(7)
N6 C63 C64 C69 2.7(5)
C62 C63 C64 C69 -175.9(4)
N6 C63 C64 C65 -175.1(4)
C62 C63 C64 C65 6.3(8)
C69 C64 C65 C66 -11.4(7)
C63 C64 C65 C66 166.0(5)
C64 C65 C66 C67 47.1(6)
C65 C66 C67 C68 -68.6(5)
C66 C67 C68 C69 49.4(6)
C63 C64 C69 C70 -3.9(5)
C65 C64 C69 C70 174.1(4)
C63 C64 C69 C68 176.6(4)
C65 C64 C69 C68 -5.4(7)
C67 C68 C69 C64 -13.6(7)
C67 C68 C69 C70 167.0(5)
C63 N6 C70 C71 177.3(4)
Cu2 N6 C70 C71 20.1(6)
C63 N6 C70 C69 -2.0(5)
Cu2 N6 C70 C69 -159.2(3)
C64 C69 C70 N6 3.8(5)
C68 C69 C70 N6 -176.8(5)
C64 C69 C70 C71 -175.5(4)
C68 C69 C70 C71 3.9(8)
N6 C70 C71 C72 -13.4(7)
C69 C70 C71 C72 165.8(4)
N6 C70 C71 C95 168.3(4)
C69 C70 C71 C95 -12.6(7)
C79 N7 C72 C71 -179.4(4)
Cu2 N7 C72 C71 20.5(6)
C79 N7 C72 C73 -0.1(5)
Cu2 N7 C72 C73 -160.1(3)
C70 C71 C72 N7 -8.6(7)
C95 C71 C72 N7 169.8(4)
C70 C71 C72 C73 172.3(5)
C95 C71 C72 C73 -9.3(7)
N7 C72 C73 C78 0.5(5)
C71 C72 C73 C78 179.7(4)
N7 C72 C73 C74 175.1(5)
C71 C72 C73 C74 -5.6(8)
C78 C73 C74 C75 -14.2(7)
C72 C73 C74 C75 171.8(5)
C73 C74 C75 C76 46.1(7)
C74 C75 C76 C77 -64.4(7)
C75 C76 C77 C78 45.7(6)
C72 C73 C78 C79 -0.7(5)
C74 C73 C78 C79 -175.8(4)
C72 C73 C78 C77 172.9(4)
C74 C73 C78 C77 -2.2(7)
C76 C77 C78 C73 -13.4(7)
C76 C77 C78 C79 158.8(5)
C72 N7 C79 C80 178.7(4)
Cu2 N7 C79 C80 -21.8(6)
C72 N7 C79 C78 -0.4(5)
Cu2 N7 C79 C78 159.2(3)
C73 C78 C79 N7 0.7(5)
C77 C78 C79 N7 -172.5(5)
C73 C78 C79 C80 -178.3(4)
C77 C78 C79 C80 8.5(8)
N7 C79 C80 C81 15.1(7)
C78 C79 C80 C81 -166.0(5)
N7 C79 C80 C101 -167.0(4)
C78 C79 C80 C101 11.8(7)
C88 N8 C81 C80 -175.9(4)
Cu2 N8 C81 C80 -27.8(7)
C88 N8 C81 C82 3.9(5)
Cu2 N8 C81 C82 152.0(4)
C79 C80 C81 N8 9.5(7)
C101 C80 C81 N8 -168.4(4)
C79 C80 C81 C82 -170.2(5)
C101 C80 C81 C82 11.9(8)
N8 C81 C82 C87 -2.5(6)
C80 C81 C82 C87 177.3(5)
N8 C81 C82 C83 -173.4(5)
C80 C81 C82 C83 6.3(10)
C87 C82 C83 C84 20.6(8)
C81 C82 C83 C84 -169.7(6)
C82 C83 C84 C85 -43.4(7)
C83 C84 C85 C86 57.4(7)
C84 C85 C86 C87 -41.9(7)
C81 C82 C87 C88 0.1(6)
C83 C82 C87 C88 172.0(5)
C81 C82 C87 C86 179.2(5)
C83 C82 C87 C86 -8.8(8)
C85 C86 C87 C82 19.0(8)
C85 C86 C87 C88 -162.0(6)
C81 N8 C88 C87 -3.9(6)
Cu2 N8 C88 C87 -156.9(3)
C81 N8 C88 C54 169.3(4)
Cu2 N8 C88 C54 16.3(6)
C82 C87 C88 N8 2.4(6)
C86 C87 C88 N8 -176.7(5)
C82 C87 C88 C54 -168.0(6)
C86 C87 C88 C54 12.9(11)
N5 C54 C88 N8 -21.0(6)
C55 C54 C88 N8 157.0(6)
N5 C54 C88 C87 149.3(6)
C55 C54 C88 C87 -32.7(12)
C61 C62 C89 C90 -110.5(5)
C63 C62 C89 C90 73.3(6)
C61 C62 C89 C94 71.7(6)
C63 C62 C89 C94 -104.5(5)
C94 C89 C90 C91 0.3(7)
C62 C89 C90 C91 -177.5(4)
C89 C90 C91 C92 0.7(8)
C90 C91 C92 C93 -0.2(9)
C91 C92 C93 C94 -1.4(10)
C92 C93 C94 C89 2.4(9)
C90 C89 C94 C93 -1.9(7)
C62 C89 C94 C93 176.0(5)
C70 C71 C95 C100 95.3(5)
C72 C71 C95 C100 -83.2(6)
C70 C71 C95 C96 -85.3(5)
C72 C71 C95 C96 96.2(5)
C100 C95 C96 C97 1.9(7)
C71 C95 C96 C97 -177.5(4)
C95 C96 C97 C98 -1.6(7)
C96 C97 C98 C99 0.0(8)
C97 C98 C99 C100 1.3(9)
C96 C95 C100 C99 -0.6(7)
C71 C95 C100 C99 178.8(5)
C98 C99 C100 C95 -1.0(8)
C81 C80 C101 C102 -108.0(6)
C79 C80 C101 C102 74.0(6)
C81 C80 C101 C106 69.3(6)
C79 C80 C101 C106 -108.7(5)
C106 C101 C102 C103 1.2(8)
C80 C101 C102 C103 178.5(5)
C101 C102 C103 C104 -0.5(9)
C102 C103 C104 C105 -0.1(9)
C103 C104 C105 C106 -0.2(9)
C104 C105 C106 C101 0.9(8)
C102 C101 C106 C105 -1.4(8)
C80 C101 C106 C105 -178.8(5)
